data_2011253
loop_
_publ_author_name
'F\'abry, Jan'
'C\'isa\<rov\'a, Ivana'
'Kroupa, Jan'

_publ_section_title
;
 Ferroelastic <i>n</i>-propylammonium dihydrogenphosphate
;
_journal_issue 8
_journal_name_full 'Acta Crystallographica Section C'
_journal_page_first e359
_journal_page_last e360
_journal_paper_doi 10.1107/S0108270100009598
_journal_volume 56
_journal_year 2000
_chemical_formula_iupac 'C3 H10 N 1+, H2 P O4 1-'
_chemical_formula_moiety '(C3 H7 N H3), (H2 P O4)'
_chemical_formula_structural '(C3 H7 N H3) (H2 P O4)'
_chemical_formula_sum 'C3 H12 N O4 P'
_chemical_formula_weight 157.1
_chemical_name_systematic
;
n-butylammonium dihydrogenphosphate
;
_space_group_IT_number 14
_symmetry_cell_setting monoclinic
_symmetry_space_group_name_Hall '-P 2yn'
_symmetry_space_group_name_H-M 'P 1 21/n 1'
_cell_angle_alpha 90.00
_cell_angle_beta 90.67(3)
_cell_angle_gamma 90.00
_cell_formula_units_Z 8
_cell_length_a 9.131(2)
_cell_length_b 22.090(5)
_cell_length_c 7.175(3)
_cell_measurement_reflns_used 25
_cell_measurement_temperature 150(2)
_cell_measurement_theta_max 18
_cell_measurement_theta_min 9
_cell_volume 1447.1(8)
_computing_cell_refinement 'CAD-4 Software'
_computing_data_collection 'CAD-4 Software (Enraf-Nonius, 1989)'
_computing_data_reduction 'JANA2000 (Pet\<r\'i\<cek & Du\<sek, 2000)'
_computing_publication_material JANA2000
_computing_structure_refinement JANA2000
_computing_structure_solution 'SHELX86 (Sheldrick, 1986)'
_diffrn_ambient_temperature 150(2)
_diffrn_measurement_device 'Enraf-Nonius CAD-4 MACHIII-PC'
_diffrn_measurement_method \w-2\q
_diffrn_radiation_type MoK\a
_diffrn_radiation_wavelength .71073
_diffrn_reflns_av_R_equivalents .022
_diffrn_reflns_av_sigmaI/netI .0464
_diffrn_reflns_limit_h_max 10
_diffrn_reflns_limit_h_min -10
_diffrn_reflns_limit_k_max 26
_diffrn_reflns_limit_k_min 0
_diffrn_reflns_limit_l_max 8
_diffrn_reflns_limit_l_min 0
_diffrn_reflns_number 2750
_diffrn_reflns_theta_max 25
_diffrn_standards_decay_% 5.2
_diffrn_standards_interval_time 60
_diffrn_standards_number 3
_exptl_absorpt_coefficient_mu .333
_exptl_absorpt_correction_type none
_exptl_crystal_colour colourless
_exptl_crystal_density_diffrn 1.442
_exptl_crystal_density_meas ?
_exptl_crystal_density_method 'not measured'
_exptl_crystal_description plate
_exptl_crystal_F_000 672
_exptl_crystal_size_max .56
_exptl_crystal_size_mid .32
_exptl_crystal_size_min .15
_refine_diff_density_max .64
_refine_diff_density_min -.59
_refine_ls_extinction_coef .00014(2)
_refine_ls_extinction_method 'type I, Lorentz. iso. (Becker & Coppens, 1974)'
_refine_ls_goodness_of_fit_all 1.39
_refine_ls_hydrogen_treatment refall
_refine_ls_matrix_type fullcycle
_refine_ls_number_constraints 0
_refine_ls_number_parameters 261
_refine_ls_number_reflns 2544
_refine_ls_number_restraints 40
_refine_ls_R_factor_all .082
_refine_ls_R_factor_gt .034
_refine_ls_shift/su_max .01
_refine_ls_structure_factor_coef F
_refine_ls_weighting_details 'w = 1/[\s^2^(F~o~) + 0.0001(F~o~)^2^]'
_refine_ls_weighting_scheme calc
_refine_ls_wR_factor_all .039
_refine_ls_wR_factor_ref .039
_reflns_number_gt 1602
_reflns_number_total 2544
_reflns_threshold_expression I>3\s(I)
_cod_data_source_file qa0335.cif
_cod_data_source_block I
_cod_depositor_comments
;
The following automatic conversions were performed:

'_exptl_crystal_density_meas' value 'not measured' was changed to '?'
- the value is perceived as not measured.

Automatic conversion script
Id: cif_fix_values 3008 2015-01-20 13:52:24Z robertas 

The following automatic conversions were performed:

'_refine_ls_weighting_scheme' value 'w = 1/[\s^2^(F~o~) +
0.0001(F~o~)^2^]' was changed to 'calc'. New tag
'_refine_ls_weighting_details' was created. The value of the new tag
was set to 'w = 1/[\s^2^(F~o~) + 0.0001(F~o~)^2^]'.

Automatic conversion script
Id: cif_fix_values 3143 2015-03-26 13:38:13Z robertas 
;
_cod_original_sg_symbol_H-M 'P 21/n'
_cod_database_code 2011253
_cod_database_fobs_code 2011253

loop_
_symmetry_equiv_pos_as_xyz
'x, y, z'
'-x+1/2, y+1/2, -z+1/2'
'-x, -y, -z'
'x+1/2, -y+1/2, z+1/2'

loop_
_atom_site_label
_atom_site_fract_x
_atom_site_fract_y
_atom_site_fract_z
_atom_site_U_iso_or_equiv
_atom_site_adp_type
_atom_site_refinement_flags
_atom_site_occupancy
_atom_site_type_symbol
P1 .31326(6) .31915(2) .25997(7) .0128(2) Uani . 1 P
P2 .80954(6) .31525(2) .26426(7) .0133(2) Uani . 1 P
O11 .1928(2) .36875(7) .2323(2) .0200(5) Uani . 1 O
O21 .3438(2) .30805(6) .4638(2) .0187(5) Uani . 1 O
O31 .44210(10) .33835(7) .1449(2) .0179(5) Uani . 1 O
O41 .2483(2) .25796(7) .1850(2) .0180(5) Uani . 1 O
O12 .6978(2) .36826(7) .2660(2) .0207(5) Uani . 1 O
O22 .8430(2) .30330(7) .0536(2) .0197(5) Uani . 1 O
O32 .94430(10) .33563(7) .3673(2) .0191(5) Uani . 1 O
O42 .7426(2) .25777(7) .3412(2) .0176(5) Uani . 1 O
N1 .9620(2) .67237(9) .2650(3) .0175(6) Uani . 1 N
C11 .8835(2) .61370(10) .2464(3) .0196(7) Uani . 1 C
C21 .9882(3) .56110(10) .2524(4) .0270(8) Uani . 1 C
C31 .9084(4) .50140(10) .2402(5) .0400(10) Uani . 1 C
N2 .4712(2) .67201(9) .2232(3) .0173(6) Uani . 1 N
C12 .3869(2) .61460(10) .2443(3) .0182(7) Uani . 1 C
C22 .4877(3) .56060(10) .2441(4) .0271(8) Uani . 1 C
C32 .4031(4) .50180(10) .2634(5) .0400(10) Uani . 1 C
H1n1 1.003(2) .6730(9) .383(2) .034(7) Uiso D 1 H
H2n1 .902(2) .7036(8) .251(2) .033(7) Uiso D 1 H
H3n1 1.031(2) .6750(9) .182(2) .030(7) Uiso D 1 H
H1c11 .815(2) .6130(10) .346(2) .021(6) Uiso D 1 H
H2c11 .831(2) .6130(10) .131(2) .019(6) Uiso D 1 H
H1c21 1.051(2) .5670(10) .150(2) .049(9) Uiso D 1 H
H2c21 1.045(2) .5630(10) .365(2) .042(8) Uiso D 1 H
H1c31 .845(2) .4970(10) .345(3) .060(10) Uiso D 1 H
H2c31 .979(2) .4700(10) .240(3) .048(8) Uiso D 1 H
H3c31 .851(2) .4990(10) .128(3) .047(9) Uiso D 1 H
H1n2 .538(2) .6749(8) .315(2) .016(6) Uiso D 1 H
H2n2 .407(2) .7026(8) .231(2) .028(7) Uiso D 1 H
H3n2 .516(2) .6728(9) .111(2) .036(7) Uiso D 1 H
H1c12 .3180(10) .6142(9) .144(2) .004(5) Uiso D 1 H
H2c12 .337(2) .6170(10) .360(2) .018(6) Uiso D 1 H
H1c22 .539(2) .5620(10) .130(2) .040(8) Uiso D 1 H
H2c22 .556(2) .5630(10) .344(2) .032(7) Uiso D 1 H
H1c32 .353(2) .5030(10) .383(3) .042(8) Uiso D 1 H
H2c32 .469(3) .4680(10) .260(3) .054(9) Uiso D 1 H
H3c32 .332(2) .4980(10) .167(3) .050(9) Uiso D 1 H
Ho11 .115(2) .3570(10) .266(3) .015(6) Uiso D 1 H
Ho41 .248(3) .2560(10) .065(2) .049(9) Uiso D 1 H
Ho12 .617(2) .3590(10) .224(3) .035(8) Uiso D 1 H
Ho22 .838(3) .2656(8) .026(4) .040(8) Uiso D 1 H

loop_
_atom_site_aniso_label
_atom_site_aniso_U_11
_atom_site_aniso_U_22
_atom_site_aniso_U_33
_atom_site_aniso_U_12
_atom_site_aniso_U_13
_atom_site_aniso_U_23
_atom_site_aniso_type_symbol
P1 .0112(3) .0153(3) .0119(3) -.0004(3) .0012(2) .0008(2) P
P2 .0111(3) .0173(3) .0114(3) .0004(3) .0003(2) -.0003(2) P
O11 .0100(8) .0202(8) .0300(9) -.0008(8) .0042(7) .0070(7) O
O21 .0227(8) .0221(8) .0113(7) -.0025(7) -.0015(6) -.0003(6) O
O31 .0107(7) .0256(9) .0174(8) -.0036(6) .0020(6) .0010(6) O
O41 .0227(8) .0189(8) .0125(8) -.0044(7) .0021(7) -.0004(7) O
O12 .0137(9) .0203(8) .0280(10) .0011(8) -.0029(7) -.0035(7) O
O22 .0296(9) .0174(9) .0122(8) -.0023(7) .0029(6) -.0004(7) O
O32 .0134(7) .0262(9) .0178(8) -.0022(6) -.0005(6) .0001(6) O
O42 .0204(8) .0198(8) .0125(8) -.0037(7) .0008(6) .0008(6) O
N1 .0134(9) .0210(10) .0180(10) .0009(8) .0019(9) .0013(8) N
C11 .0170(10) .0240(10) .0180(10) -.0020(10) .0010(10) -.0020(10) C
C21 .0250(10) .0230(10) .033(2) .0030(10) .0030(10) -.0020(10) C
C31 .044(2) .023(2) .053(2) .0020(10) .002(2) .0000(10) C
N2 .0170(10) .0210(10) .0140(10) .0028(9) .0010(9) .0003(8) N
C12 .0150(10) .0200(10) .0200(10) -.0010(10) .0030(10) .0030(10) C
C22 .0250(10) .0250(10) .032(2) .0010(10) .0020(10) .0030(10) C
C32 .048(2) .023(2) .049(2) -.0020(10) -.002(2) .0040(10) C

loop_
_atom_type_symbol
_atom_type_scat_dispersion_real
_atom_type_scat_dispersion_imag
_atom_type_scat_source
P .090 .095 International_Tables_vol_IV_Table_2.2A_and_2.3.1
O .008 .006 International_Tables_vol_IV_Table_2.2A_and_2.3.1
N .004 .003 International_Tables_vol_IV_Table_2.2A_and_2.3.1
C .002 .002 International_Tables_vol_IV_Table_2.2A_and_2.3.1
H .000 .000 International_Tables_vol_IV_Table_2.2A_and_2.3.1

loop_
_geom_angle_atom_site_label_1
_geom_angle_atom_site_label_2
_geom_angle_atom_site_label_3
_geom_angle_site_symmetry_1
_geom_angle_site_symmetry_2
_geom_angle_site_symmetry_3
_geom_angle
_geom_angle_publ_flag
O11 P1 O21 1_555 1_555 1_555 111.07(9) no
O11 P1 O31 1_555 1_555 1_555 106.63(9) no
O11 P1 O41 1_555 1_555 1_555 107.30(8) no
O21 P1 O31 1_555 1_555 1_555 116.18(8) no
O21 P1 O41 1_555 1_555 1_555 104.94(8) no
O31 P1 O41 1_555 1_555 1_555 110.45(8) no
O12 P2 O22 1_555 1_555 1_555 105.69(9) no
O12 P2 O32 1_555 1_555 1_555 107.79(9) no
O12 P2 O42 1_555 1_555 1_555 111.13(9) no
O22 P2 O32 1_555 1_555 1_555 110.98(9) no
O22 P2 O42 1_555 1_555 1_555 107.09(8) no
O32 P2 O42 1_555 1_555 1_555 113.87(8) no

loop_
_geom_bond_atom_site_label_1
_geom_bond_atom_site_label_2
_geom_bond_site_symmetry_1
_geom_bond_site_symmetry_2
_geom_bond_distance
_geom_bond_publ_flag
P1 O11 . . 1.564(2) yes
P1 O21 . . 1.505(2) yes
P1 O31 . . 1.507(2) yes
P1 O41 . . 1.569(2) yes
P2 O12 . . 1.553(2) yes
P2 O22 . . 1.568(2) yes
P2 O32 . . 1.498(2) yes
P2 O42 . . 1.516(2) yes
N1 C11 . . 1.486(3) yes
C11 C21 . . 1.505(3) yes
C21 C31 . . 1.510(4) yes
N1 H1n1 . . .92(2) no
N1 H2n1 . . .89(2) no
N1 H3n1 . . .87(2) no
C11 H1c11 . . .960(10) no
C11 H2c11 . . .950(10) no
C21 H1c21 . . .95(2) no
C21 H2c21 . . .96(2) no
C31 H1c31 . . .96(2) no
C31 H2c31 . . .95(2) no
C31 H3c31 . . .96(2) no
N2 C12 . . 1.492(3) yes
C12 C22 . . 1.508(3) yes
C22 C32 . . 1.517(4) yes
N2 H1n2 . . .90(2) no
N2 H2n2 . . .90(2) no
N2 H3n2 . . .90(2) no
C12 H1c12 . . .950(10) no
C12 H2c12 . . .960(10) no
C22 H1c22 . . .950(10) no
C22 H2c22 . . .94(2) no
C32 H1c32 . . .98(2) no
C32 H2c32 . . .96(2) no
C32 H3c32 . . .95(2) no
O11 Ho11 . . .80(2) no
O41 Ho41 . . .86(2) no
O12 Ho12 . . .82(2) no
O22 Ho22 . . .86(2) no
O11 O32 . 1_455 2.583(2) no
O21 O22 . 4_455 2.543(2) no
O31 O12 . . 2.568(2) no
O41 O42 . 4_454 2.491(2) no
O21 N2 . 3_666 2.829(2) no
O31 N2 . 3_665 2.775(2) no
O41 N2 . 2_545 2.844(2) no
O22 N1 . 3_765 2.963(2) no
O32 N1 . 3_766 2.770(2) no
O42 N1 . 2_645 2.756(2) no

loop_
_geom_hbond_atom_site_label_D
_geom_hbond_atom_site_label_H
_geom_hbond_atom_site_label_A
_geom_hbond_site_symmetry_D
_geom_hbond_site_symmetry_H
_geom_hbond_site_symmetry_A
_geom_hbond_distance_DH
_geom_hbond_distance_DA
_geom_hbond_angle_DHA
_geom_hbond_publ_flag
N1 H3n1 O22 1_555 1_555 3_765 .87(2) 2.963(2) 165(2) yes
N1 H1n1 O32 1_555 1_555 3_766 .92(2) 2.770(2) 169(2) yes
N1 H2n1 O42 1_555 1_555 2_655 .89(2) 2.756(2) 164(2) yes
N2 H1n2 O21 1_555 1_555 3_666 .90(2) 2.829(2) 169(2) yes
N2 H3n2 O31 1_555 1_555 3_665 .90(2) 2.775(2) 163(2) yes
N2 H2n2 O41 1_555 1_555 2_555 .90(2) 2.844(2) 164(2) yes
O11 Ho11 O32 1_555 1_555 1_455 .80(2) 2.583(2) 173(2) yes
O41 Ho41 O42 1_555 1_555 4_454 .86(2) 2.491(2) 173(3) yes
O12 Ho12 O31 1_555 1_555 1_555 .86(2) 2.568(2) 177(3) yes
O22 Ho22 O21 1_555 1_555 4_554 .82(2) 2.543(2) 175(3) yes
